data_7230606
loop_
_publ_author_name
'Kumar, Vineet'
'Goswami, Pramod Kumar'
'Thaimattam, Ram'
'Ramanan, Arunachalam'

_publ_section_title
;
 Multicomponent solids of uracil derivatives -- orotic and isoorotic acids
;
_journal_issue 25
_journal_name_full CrystEngComm
_journal_page_first 3490
_journal_paper_doi 10.1039/C8CE00486B
_journal_volume 20
_journal_year 2018
_chemical_formula_moiety 'C12 H12 N2, 2(C5 H4 N2 O4)'
_chemical_formula_sum 'C22 H20 N6 O8'
_chemical_formula_weight 496.44
_space_group_crystal_system monoclinic
_space_group_IT_number 14
_space_group_name_Hall '-P 2ybc'
_space_group_name_H-M_alt 'P 1 21/c 1'
_symmetry_space_group_name_Hall '-P 2ybc'
_symmetry_space_group_name_H-M 'P 1 21/c 1'
_atom_sites_solution_hydrogens geom
_audit_creation_date 2017-10-09
_audit_creation_method
;
Olex2 1.2-ac3
(compiled 2016.03.30 svn.r3266 for Rigaku Oxford Diffraction, GUI svn.r5168)     
;
_audit_update_record
;
2018-03-25 deposited with the CCDC.
2018-05-08 downloaded from the CCDC.
;
_cell_angle_alpha 90
_cell_angle_beta 90.411(6)
_cell_angle_gamma 90
_cell_formula_units_Z 2
_cell_length_a 7.646(2)
_cell_length_b 12.279(4)
_cell_length_c 11.421(4)
_cell_measurement_reflns_used 1165
_cell_measurement_temperature 298(2)
_cell_measurement_theta_max 20.88
_cell_measurement_theta_min 2.66
_cell_volume 1072.2(6)
_computing_cell_refinement 'SAINT v6.28A (Bruker, 2002)'
_computing_data_collection 'Bruker SMART'
_computing_data_reduction 'SAINT v6.28A (Bruker, 2002)'
_computing_molecular_graphics 'Olex2 (Dolomanov et al., 2009)'
_computing_publication_material 'Olex2 (Dolomanov et al., 2009)'
_computing_structure_refinement 'ShelXL (Sheldrick, 2015)'
_computing_structure_solution 'SHELXS-97 (Sheldrick, 1990)'
_diffrn_ambient_temperature 298
_diffrn_measured_fraction_theta_full 0.999
_diffrn_measured_fraction_theta_max 0.999
_diffrn_measurement_device_type 'CCD area detector'
_diffrn_measurement_method 'phi and omega scans'
_diffrn_radiation_monochromator graphite
_diffrn_radiation_type MoK\a
_diffrn_radiation_wavelength 0.71073
_diffrn_reflns_av_R_equivalents 0.0640
_diffrn_reflns_av_unetI/netI 0.0484
_diffrn_reflns_Laue_measured_fraction_full 0.999
_diffrn_reflns_Laue_measured_fraction_max 0.999
_diffrn_reflns_limit_h_max 9
_diffrn_reflns_limit_h_min -9
_diffrn_reflns_limit_k_max 14
_diffrn_reflns_limit_k_min -14
_diffrn_reflns_limit_l_max 13
_diffrn_reflns_limit_l_min -13
_diffrn_reflns_number 10093
_diffrn_reflns_point_group_measured_fraction_full 0.999
_diffrn_reflns_point_group_measured_fraction_max 0.999
_diffrn_reflns_theta_full 24.991
_diffrn_reflns_theta_max 24.991
_diffrn_reflns_theta_min 2.435
_exptl_absorpt_coefficient_mu 0.120
_exptl_absorpt_correction_T_max .99
_exptl_absorpt_correction_T_min 0.895669
_exptl_absorpt_correction_type multi-scan
_exptl_absorpt_process_details
;
SADABS v.2.03 (Bruker,200?) was used for absorption correction.
R(int) was 0.0460 before and 0.0386 after correction.
The Ratio of minimum to maximum transmission is 0.8957.
The \l/2 correction factor is 0.0015.
;
_exptl_crystal_colour colorless
_exptl_crystal_density_diffrn 1.538
_exptl_crystal_density_method 'not measured'
_exptl_crystal_description block
_exptl_crystal_F_000 516
_exptl_crystal_size_max .31
_exptl_crystal_size_mid .24
_exptl_crystal_size_min .16
_refine_diff_density_max 0.256
_refine_diff_density_min -0.330
_refine_diff_density_rms 0.063
_refine_ls_extinction_method none
_refine_ls_goodness_of_fit_ref 1.342
_refine_ls_hydrogen_treatment constr
_refine_ls_matrix_type full
_refine_ls_number_parameters 164
_refine_ls_number_reflns 1880
_refine_ls_number_restraints 0
_refine_ls_restrained_S_all 1.342
_refine_ls_R_factor_all 0.1136
_refine_ls_R_factor_gt 0.0983
_refine_ls_shift/su_max 0.000
_refine_ls_shift/su_mean 0.000
_refine_ls_structure_factor_coef Fsqd
_refine_ls_weighting_details 'w=1/[\s^2^(Fo^2^)+(0.0544P)^2^+1.3658P] where P=(Fo^2^+2Fc^2^)/3'
_refine_ls_weighting_scheme calc
_refine_ls_wR_factor_gt 0.1818
_refine_ls_wR_factor_ref 0.1882
_reflns_Friedel_coverage 0.000
_reflns_number_gt 1651
_reflns_number_total 1880
_reflns_threshold_expression 'I > 2\s(I)'
_cod_data_source_file c8ce00486b2.cif
_cod_data_source_block jdm77am
_cod_depositor_comments 'Adding full bibliography for 7230605--7230614.cif.'
_cod_database_code 7230606
_shelx_space_group_comment
;
The symmetry employed for this shelxl refinement is uniquely defined
by the following loop, which should always be used as a source of
symmetry information in preference to the above space-group names.
They are only intended as comments.
;
_olex2_refinement_description
;
1. Fixed Uiso
 At 1.2 times of:
  All C(H) groups, All C(H,H) groups, All N(H) groups
 At 1.5 times of:
  All O(H) groups
2.a Secondary CH2 refined with riding coordinates:
 C1(H1A,H1B)
2.b Aromatic/amide H refined with riding coordinates:
 N3(H3), N2(H2), C11(H11), C6(H6), C4(H4), C5(H5), C3(H3B)
2.c Idealised tetrahedral OH refined as rotating group:
 O3(H3A)
;
_shelx_shelxl_version_number 2017/1
_olex2_submission_special_instructions 'No special instructions were received'

loop_
_space_group_symop_operation_xyz
'x, y, z'
'-x, y+1/2, -z+1/2'
'-x, -y, -z'
'x, -y-1/2, z-1/2'

loop_
_atom_site_label
_atom_site_type_symbol
_atom_site_fract_x
_atom_site_fract_y
_atom_site_fract_z
_atom_site_U_iso_or_equiv
_atom_site_adp_type
_atom_site_occupancy
_atom_site_site_symmetry_order
_atom_site_calc_flag
_atom_site_refinement_flags_posn
O2 O 0.5724(4) 0.4860(2) 0.1460(2) 0.0332(8) Uani 1 1 d .
N3 N 0.4470(5) 0.6347(3) 0.0660(3) 0.0284(9) Uani 1 1 d .
H3 H 0.427377 0.596364 0.004266 0.034 Uiso 1 1 calc R
O1 O 0.2994(4) 0.7747(2) -0.0172(3) 0.0421(9) Uani 1 1 d .
O4 O 0.6791(5) 0.5122(2) 0.3821(2) 0.0417(9) Uani 1 1 d .
O3 O 0.7338(5) 0.6843(2) 0.4283(3) 0.0411(9) Uani 1 1 d .
H3A H 0.769556 0.657029 0.489476 0.062 Uiso 1 1 calc GR
N2 N 0.4331(5) 0.8006(3) 0.1604(3) 0.0302(9) Uani 1 1 d .
H2 H 0.402120 0.867896 0.163726 0.036 Uiso 1 1 calc R
C11 C 0.5253(6) 0.7576(3) 0.2504(3) 0.0276(10) Uani 1 1 d .
H11 H 0.555284 0.802935 0.312639 0.033 Uiso 1 1 calc R
C8 C 0.5764(5) 0.6523(3) 0.2551(3) 0.0237(9) Uani 1 1 d .
C9 C 0.5357(5) 0.5824(3) 0.1568(3) 0.0232(9) Uani 1 1 d .
C10 C 0.3870(6) 0.7401(3) 0.0632(3) 0.0272(10) Uani 1 1 d .
N1 N 0.8669(5) 0.5993(3) 0.6143(3) 0.0344(9) Uani 1 1 d .
C7 C 0.6688(6) 0.6091(3) 0.3618(3) 0.0264(10) Uani 1 1 d .
C6 C 1.0003(7) 0.6199(4) 0.8023(4) 0.0416(13) Uani 1 1 d .
H6 H 1.058244 0.664943 0.855318 0.050 Uiso 1 1 calc R
C2 C 0.9649(6) 0.5125(4) 0.8308(3) 0.0307(10) Uani 1 1 d .
C4 C 0.8352(6) 0.4953(4) 0.6402(4) 0.0373(11) Uani 1 1 d .
H4 H 0.779991 0.451618 0.584581 0.045 Uiso 1 1 calc R
C1 C 1.0135(7) 0.4633(4) 0.9480(3) 0.0377(11) Uani 1 1 d .
H1A H 0.944845 0.397715 0.959078 0.045 Uiso 1 1 calc R
H1B H 1.135595 0.441994 0.946049 0.045 Uiso 1 1 calc R
C5 C 0.9487(7) 0.6593(4) 0.6944(4) 0.0418(12) Uani 1 1 d .
H5 H 0.972462 0.731780 0.676839 0.050 Uiso 1 1 calc R
C3 C 0.8813(6) 0.4506(3) 0.7462(4) 0.0347(11) Uani 1 1 d .
H3B H 0.856070 0.377866 0.761324 0.042 Uiso 1 1 calc R

loop_
_atom_site_aniso_label
_atom_site_aniso_U_11
_atom_site_aniso_U_22
_atom_site_aniso_U_33
_atom_site_aniso_U_23
_atom_site_aniso_U_13
_atom_site_aniso_U_12
O2 0.060(2) 0.0168(15) 0.0225(15) -0.0035(12) -0.0113(14) 0.0060(14)
N3 0.046(2) 0.0190(17) 0.0197(17) -0.0039(14) -0.0094(16) 0.0032(15)
O1 0.064(2) 0.0273(17) 0.0341(17) 0.0030(13) -0.0242(17) 0.0092(15)
O4 0.077(2) 0.0164(16) 0.0313(16) 0.0024(13) -0.0229(16) -0.0026(15)
O3 0.070(2) 0.0225(16) 0.0300(17) 0.0024(13) -0.0243(16) -0.0070(15)
N2 0.049(2) 0.0158(17) 0.0255(18) -0.0016(14) -0.0091(17) 0.0071(16)
C11 0.041(3) 0.020(2) 0.022(2) -0.0010(16) -0.0032(18) 0.0004(18)
C8 0.033(2) 0.017(2) 0.021(2) -0.0003(16) -0.0037(17) -0.0019(17)
C9 0.034(2) 0.014(2) 0.021(2) -0.0005(16) -0.0025(17) -0.0034(17)
C10 0.035(2) 0.024(2) 0.023(2) 0.0001(17) -0.0049(18) 0.0026(18)
N1 0.043(2) 0.031(2) 0.029(2) 0.0012(16) -0.0101(17) -0.0055(17)
C7 0.040(3) 0.020(2) 0.019(2) -0.0043(16) -0.0070(18) -0.0005(18)
C6 0.064(3) 0.038(3) 0.023(2) -0.001(2) -0.013(2) -0.011(2)
C2 0.035(2) 0.032(2) 0.025(2) -0.0024(18) -0.0018(18) 0.002(2)
C4 0.053(3) 0.032(2) 0.027(2) -0.0021(19) -0.015(2) -0.004(2)
C1 0.050(3) 0.037(3) 0.026(2) 0.0025(19) -0.003(2) 0.007(2)
C5 0.063(3) 0.030(2) 0.032(2) 0.004(2) -0.014(2) -0.014(2)
C3 0.049(3) 0.025(2) 0.030(2) 0.0000(18) -0.005(2) -0.005(2)

loop_
_atom_type_symbol
_atom_type_description
_atom_type_scat_dispersion_real
_atom_type_scat_dispersion_imag
_atom_type_scat_source
C C 0.0033 0.0016 'International Tables Vol C Tables 4.2.6.8 and 6.1.1.4'
H H 0.0000 0.0000 'International Tables Vol C Tables 4.2.6.8 and 6.1.1.4'
N N 0.0061 0.0033 'International Tables Vol C Tables 4.2.6.8 and 6.1.1.4'
O O 0.0106 0.0060 'International Tables Vol C Tables 4.2.6.8 and 6.1.1.4'

loop_
_geom_angle_atom_site_label_1
_geom_angle_atom_site_label_2
_geom_angle_atom_site_label_3
_geom_angle
_geom_angle_site_symmetry_1
C9 N3 H3 116.1 .
C10 N3 H3 116.1 .
C10 N3 C9 127.8(3) .
C7 O3 H3A 109.5 .
C11 N2 H2 119.0 .
C11 N2 C10 122.1(3) .
C10 N2 H2 119.0 .
N2 C11 H11 118.2 .
N2 C11 C8 123.6(4) .
C8 C11 H11 118.2 .
C11 C8 C9 118.4(4) .
C11 C8 C7 120.3(4) .
C9 C8 C7 121.2(3) .
O2 C9 N3 118.8(3) .
O2 C9 C8 127.2(4) .
N3 C9 C8 114.0(3) .
N3 C10 N2 113.9(3) .
O1 C10 N3 122.1(4) .
O1 C10 N2 123.9(4) .
C5 N1 C4 117.7(4) .
O4 C7 O3 124.3(4) .
O4 C7 C8 122.1(3) .
O3 C7 C8 113.6(3) .
C2 C6 H6 120.4 .
C5 C6 H6 120.4 .
C5 C6 C2 119.3(4) .
C6 C2 C1 122.8(4) .
C3 C2 C6 116.7(4) .
C3 C2 C1 120.5(4) .
N1 C4 H4 118.9 .
N1 C4 C3 122.1(4) .
C3 C4 H4 118.9 .
C2 C1 H1A 108.5 .
C2 C1 H1B 108.5 .
C1 C1 C2 115.1(5) 3_767
C1 C1 H1A 108.5 3_767
C1 C1 H1B 108.5 3_767
H1A C1 H1B 107.5 .
N1 C5 C6 123.4(4) .
N1 C5 H5 118.3 .
C6 C5 H5 118.3 .
C2 C3 H3B 119.7 .
C4 C3 C2 120.7(4) .
C4 C3 H3B 119.7 .

loop_
_geom_bond_atom_site_label_1
_geom_bond_atom_site_label_2
_geom_bond_distance
_geom_bond_site_symmetry_2
O2 C9 1.223(4) .
N3 H3 0.8600 .
N3 C9 1.391(5) .
N3 C10 1.374(5) .
O1 C10 1.209(5) .
O4 C7 1.214(5) .
O3 H3A 0.8200 .
O3 C7 1.293(5) .
N2 H2 0.8600 .
N2 C11 1.350(5) .
N2 C10 1.380(5) .
C11 H11 0.9300 .
C11 C8 1.351(5) .
C8 C9 1.446(5) .
C8 C7 1.501(5) .
N1 C4 1.333(6) .
N1 C5 1.328(5) .
C6 H6 0.9300 .
C6 C2 1.386(6) .
C6 C5 1.378(6) .
C2 C1 1.513(6) .
C2 C3 1.382(6) .
C4 H4 0.9300 .
C4 C3 1.374(6) .
C1 C1 1.506(8) 3_767
C1 H1A 0.9700 .
C1 H1B 0.9700 .
C5 H5 0.9300 .
C3 H3B 0.9300 .

loop_
_geom_torsion_atom_site_label_1
_geom_torsion_atom_site_label_2
_geom_torsion_atom_site_label_3
_geom_torsion_atom_site_label_4
_geom_torsion
_geom_torsion_site_symmetry_4
N2 C11 C8 C9 2.2(6) .
N2 C11 C8 C7 -176.1(4) .
C11 N2 C10 N3 -1.6(6) .
C11 N2 C10 O1 177.3(4) .
C11 C8 C9 O2 179.6(4) .
C11 C8 C9 N3 0.5(6) .
C11 C8 C7 O4 161.8(4) .
C11 C8 C7 O3 -17.9(6) .
C9 N3 C10 O1 -174.2(4) .
C9 N3 C10 N2 4.7(6) .
C9 C8 C7 O4 -16.5(6) .
C9 C8 C7 O3 163.8(4) .
C10 N3 C9 O2 176.6(4) .
C10 N3 C9 C8 -4.2(6) .
C10 N2 C11 C8 -1.7(7) .
N1 C4 C3 C2 -0.6(7) .
C7 C8 C9 O2 -2.0(7) .
C7 C8 C9 N3 178.8(4) .
C6 C2 C1 C1 39.7(8) 3_767
C6 C2 C3 C4 -0.7(7) .
C2 C6 C5 N1 -0.6(8) .
C4 N1 C5 C6 -0.6(7) .
C1 C2 C3 C4 179.2(4) .
C5 N1 C4 C3 1.2(7) .
C5 C6 C2 C1 -178.7(5) .
C5 C6 C2 C3 1.2(7) .
C3 C2 C1 C1 -140.2(6) 3_767
